data_2230450
loop_
_publ_author_name
'Xu, Hong'
'Sun, Hong-shun'
'Luo, Feng-mao'
'Ding, Jian-qing'

_publ_section_title
;
 1-Butyl-3-(1-naphthoyl)-1<i>H</i>-indole
;
_journal_coeditor_code PV2412
_journal_issue 6
_journal_name_full 'Acta Crystallographica Section E'
_journal_page_first o1349
_journal_paper_doi 10.1107/S1600536811016631
_journal_volume 67
_journal_year 2011
_chemical_formula_iupac 'C23 H21 N O'
_chemical_formula_moiety 'C23 H21 N O'
_chemical_formula_sum 'C23 H21 N O'
_chemical_formula_weight 327.41
_chemical_name_systematic
;
1-Butyl-3-(1-naphthoyl)-1<i>H</i>-indole
;
_space_group_IT_number 61
_symmetry_cell_setting orthorhombic
_symmetry_space_group_name_Hall '-P 2ac 2ab'
_symmetry_space_group_name_H-M 'P b c a'
_atom_sites_solution_hydrogens geom
_atom_sites_solution_primary direct
_atom_sites_solution_secondary difmap
_audit_creation_method SHELXL-97
_cell_angle_alpha 90.00
_cell_angle_beta 90.00
_cell_angle_gamma 90.00
_cell_formula_units_Z 8
_cell_length_a 11.799(2)
_cell_length_b 11.529(2)
_cell_length_c 26.220(5)
_cell_measurement_reflns_used 25
_cell_measurement_temperature 293(2)
_cell_measurement_theta_max 13
_cell_measurement_theta_min 9
_cell_volume 3566.7(11)
_computing_cell_refinement 'CAD-4 EXPRESS (Enraf--Nonius, 1994)'
_computing_data_collection 'CAD-4 EXPRESS (Enraf--Nonius, 1994)'
_computing_data_reduction 'XCAD4 (Harms & Wocadlo,1995)'
_computing_molecular_graphics 'SHELXTL (Sheldrick, 2008)'
_computing_publication_material 'SHELXL97 (Sheldrick, 2008)'
_computing_structure_refinement 'SHELXL97 (Sheldrick, 2008)'
_computing_structure_solution 'SHELXS97 (Sheldrick, 2008)'
_diffrn_ambient_temperature 293(2)
_diffrn_measured_fraction_theta_full 0.997
_diffrn_measured_fraction_theta_max 0.997
_diffrn_measurement_device_type 'Enraf--Nonius CAD-4'
_diffrn_measurement_method \w/2\q
_diffrn_radiation_monochromator graphite
_diffrn_radiation_source 'fine-focus sealed tube'
_diffrn_radiation_type MoK\a
_diffrn_radiation_wavelength 0.71073
_diffrn_reflns_av_R_equivalents 0.0596
_diffrn_reflns_av_sigmaI/netI 0.0628
_diffrn_reflns_limit_h_max 14
_diffrn_reflns_limit_h_min 0
_diffrn_reflns_limit_k_max 13
_diffrn_reflns_limit_k_min 0
_diffrn_reflns_limit_l_max 31
_diffrn_reflns_limit_l_min -31
_diffrn_reflns_number 6455
_diffrn_reflns_theta_full 25.41
_diffrn_reflns_theta_max 25.41
_diffrn_reflns_theta_min 1.55
_diffrn_standards_decay_% 1
_diffrn_standards_interval_count 200
_diffrn_standards_interval_time 120
_diffrn_standards_number 3
_exptl_absorpt_coefficient_mu 0.074
_exptl_absorpt_correction_T_max 0.9926
_exptl_absorpt_correction_T_min 0.9782
_exptl_absorpt_correction_type psi-scan
_exptl_absorpt_process_details '(North <i>et al.</i>, 1968)'
_exptl_crystal_colour Colorless
_exptl_crystal_density_diffrn 1.219
_exptl_crystal_density_method 'not measured'
_exptl_crystal_description Block
_exptl_crystal_F_000 1392
_exptl_crystal_size_max 0.30
_exptl_crystal_size_mid 0.20
_exptl_crystal_size_min 0.10
_refine_diff_density_max 0.231
_refine_diff_density_min -0.218
_refine_ls_extinction_method none
_refine_ls_goodness_of_fit_ref 1.001
_refine_ls_hydrogen_treatment constr
_refine_ls_matrix_type full
_refine_ls_number_parameters 226
_refine_ls_number_reflns 3278
_refine_ls_number_restraints 2
_refine_ls_restrained_S_all 1.051
_refine_ls_R_factor_all 0.1358
_refine_ls_R_factor_gt 0.0600
_refine_ls_shift/su_max 0.000
_refine_ls_shift/su_mean 0.000
_refine_ls_structure_factor_coef Fsqd
_refine_ls_weighting_details 'calc w=1/[\s^2^(Fo^2^)+(0.0760P)^2^] where P=(Fo^2^+2Fc^2^)/3'
_refine_ls_weighting_scheme calc
_refine_ls_wR_factor_gt 0.1446
_refine_ls_wR_factor_ref 0.1717
_reflns_number_gt 1527
_reflns_number_total 3278
_reflns_threshold_expression I>2\s(I)
_cod_data_source_file pv2412.cif
_cod_data_source_block I
_cod_original_cell_volume 3566.7(12)
_cod_database_code 2230450
_cod_database_fobs_code 2230450

loop_
_symmetry_equiv_pos_as_xyz
'x, y, z'
'-x+1/2, -y, z+1/2'
'-x, y+1/2, -z+1/2'
'x+1/2, -y+1/2, -z'
'-x, -y, -z'
'x-1/2, y, -z-1/2'
'x, -y-1/2, z-1/2'
'-x-1/2, y-1/2, z'

loop_
_atom_site_type_symbol
_atom_site_label
_atom_site_fract_x
_atom_site_fract_y
_atom_site_fract_z
_atom_site_U_iso_or_equiv
_atom_site_adp_type
_atom_site_calc_flag
_atom_site_refinement_flags
_atom_site_occupancy
_atom_site_symmetry_multiplicity
_atom_site_disorder_assembly
_atom_site_disorder_group
O O 0.33878(19) 0.1821(2) 0.38062(8) 0.0896(8) Uani d . 1 1 . .
N N 0.5094(2) 0.1691(2) 0.22477(10) 0.0720(7) Uani d . 1 1 . .
C C1 0.5288(4) -0.0609(5) 0.0666(2) 0.156(2) Uani d D 1 1 . .
H H1A 0.5807 -0.0792 0.0396 0.234 Uiso calc R 1 1 . .
H H1B 0.4670 -0.0160 0.0532 0.234 Uiso calc R 1 1 . .
H H1C 0.5000 -0.1313 0.0812 0.234 Uiso calc R 1 1 . .
C C2 0.5860(4) 0.0044(4) 0.10484(18) 0.1259(15) Uani d DU 1 1 . .
H H2A 0.6166 0.0741 0.0894 0.151 Uiso calc R 1 1 . .
H H2B 0.6494 -0.0410 0.1174 0.151 Uiso calc R 1 1 . .
C C3 0.5113(3) 0.0397(3) 0.15065(14) 0.0906(11) Uani d U 1 1 . .
H H3A 0.4398 0.0710 0.1387 0.109 Uiso calc R 1 1 . .
H H3B 0.4956 -0.0275 0.1717 0.109 Uiso calc R 1 1 . .
C C4 0.5736(3) 0.1292(3) 0.18091(13) 0.0867(11) Uani d . 1 1 . .
H H4A 0.6449 0.0968 0.1925 0.104 Uiso calc R 1 1 . .
H H4B 0.5905 0.1948 0.1591 0.104 Uiso calc R 1 1 . .
C C5 0.4183(3) 0.2454(3) 0.22338(12) 0.0654(8) Uani d . 1 1 . .
C C6 0.3752(3) 0.3079(3) 0.18239(14) 0.0816(10) Uani d . 1 1 . .
H H6A 0.4070 0.3018 0.1500 0.098 Uiso calc R 1 1 . .
C C7 0.2849(3) 0.3784(3) 0.19135(15) 0.0888(11) Uani d . 1 1 . .
H H7A 0.2541 0.4207 0.1645 0.107 Uiso calc R 1 1 . .
C C8 0.2378(3) 0.3884(3) 0.23963(15) 0.0871(11) Uani d . 1 1 . .
H H8A 0.1759 0.4372 0.2445 0.105 Uiso calc R 1 1 . .
C C9 0.2806(3) 0.3274(3) 0.28066(13) 0.0757(9) Uani d . 1 1 . .
H H9A 0.2484 0.3349 0.3129 0.091 Uiso calc R 1 1 . .
C C10 0.3734(2) 0.2544(3) 0.27273(12) 0.0641(8) Uani d . 1 1 . .
C C11 0.4419(3) 0.1806(3) 0.30453(11) 0.0641(8) Uani d . 1 1 . .
C C12 0.5221(3) 0.1329(3) 0.27286(13) 0.0735(9) Uani d . 1 1 . .
H H12A 0.5782 0.0818 0.2836 0.088 Uiso calc R 1 1 . .
C C13 0.4269(3) 0.1552(3) 0.35786(12) 0.0678(8) Uani d . 1 1 . .
C C14 0.5213(3) 0.0987(3) 0.38654(11) 0.0624(8) Uani d . 1 1 . .
C C15 0.6251(3) 0.1499(3) 0.38816(13) 0.0773(10) Uani d . 1 1 . .
H H15A 0.6387 0.2150 0.3681 0.093 Uiso calc R 1 1 . .
C C16 0.7121(3) 0.1070(4) 0.41931(14) 0.0879(11) Uani d . 1 1 . .
H H16A 0.7820 0.1441 0.4204 0.106 Uiso calc R 1 1 . .
C C17 0.6931(3) 0.0105(4) 0.44790(14) 0.0880(11) Uani d . 1 1 . .
H H17A 0.7504 -0.0167 0.4691 0.106 Uiso calc R 1 1 . .
C C18 0.5889(3) -0.0496(3) 0.44627(12) 0.0719(9) Uani d . 1 1 . .
C C19 0.5016(2) -0.0031(3) 0.41518(11) 0.0613(8) Uani d . 1 1 . .
C C20 0.5676(4) -0.1507(4) 0.47493(13) 0.0901(11) Uani d . 1 1 . .
H H20A 0.6234 -0.1799 0.4964 0.108 Uiso calc R 1 1 . .
C C21 0.4663(4) -0.2058(3) 0.47138(15) 0.0993(12) Uani d . 1 1 . .
H H21A 0.4539 -0.2730 0.4902 0.119 Uiso calc R 1 1 . .
C C22 0.3820(3) -0.1639(3) 0.44055(15) 0.0896(11) Uani d . 1 1 . .
H H22A 0.3136 -0.2036 0.4382 0.108 Uiso calc R 1 1 . .
C C23 0.3976(3) -0.0651(3) 0.41350(12) 0.0712(9) Uani d . 1 1 . .
H H23A 0.3388 -0.0371 0.3933 0.085 Uiso calc R 1 1 . .

loop_
_atom_site_aniso_label
_atom_site_aniso_U_11
_atom_site_aniso_U_22
_atom_site_aniso_U_33
_atom_site_aniso_U_12
_atom_site_aniso_U_13
_atom_site_aniso_U_23
O 0.0761(15) 0.1134(19) 0.0794(16) 0.0247(14) 0.0141(12) 0.0163(14)
N 0.0750(18) 0.0827(19) 0.0583(17) -0.0028(16) 0.0049(14) 0.0036(14)
C1 0.166(5) 0.167(5) 0.137(4) 0.020(4) -0.029(4) -0.037(4)
C2 0.116(3) 0.145(4) 0.117(3) 0.014(3) -0.004(2) -0.041(3)
C3 0.087(3) 0.100(3) 0.085(2) 0.010(2) -0.0014(19) -0.015(2)
C4 0.085(2) 0.106(3) 0.069(2) -0.006(2) 0.0142(19) 0.003(2)
C5 0.0692(19) 0.0608(19) 0.066(2) -0.0120(18) -0.0054(17) 0.0082(17)
C6 0.090(2) 0.080(2) 0.075(2) -0.018(2) -0.0100(19) 0.018(2)
C7 0.103(3) 0.074(2) 0.090(3) -0.009(2) -0.025(2) 0.022(2)
C8 0.087(3) 0.066(2) 0.108(3) 0.007(2) -0.019(2) 0.011(2)
C9 0.078(2) 0.066(2) 0.083(2) 0.0035(19) -0.0036(18) 0.0010(19)
C10 0.066(2) 0.0596(18) 0.067(2) -0.0090(18) -0.0052(16) 0.0030(17)
C11 0.0660(18) 0.068(2) 0.0585(18) -0.0007(17) -0.0009(16) 0.0039(16)
C12 0.067(2) 0.084(2) 0.069(2) 0.0045(18) 0.0007(17) 0.0070(19)
C13 0.066(2) 0.070(2) 0.067(2) 0.0021(18) 0.0031(17) 0.0026(17)
C14 0.0637(19) 0.072(2) 0.0515(17) 0.0081(18) 0.0028(15) -0.0037(16)
C15 0.066(2) 0.092(2) 0.073(2) -0.004(2) 0.0071(18) -0.0024(19)
C16 0.061(2) 0.117(3) 0.086(3) -0.003(2) -0.001(2) -0.020(3)
C17 0.073(2) 0.117(3) 0.073(2) 0.023(2) -0.0098(19) -0.019(2)
C18 0.077(2) 0.084(2) 0.0556(19) 0.019(2) -0.0035(17) -0.0137(19)
C19 0.0624(19) 0.070(2) 0.0515(17) 0.0114(18) -0.0002(15) -0.0110(16)
C20 0.114(3) 0.088(3) 0.068(2) 0.030(3) -0.008(2) -0.002(2)
C21 0.133(4) 0.073(3) 0.092(3) 0.016(3) 0.004(3) 0.007(2)
C22 0.105(3) 0.076(2) 0.088(3) 0.004(2) 0.005(2) 0.007(2)
C23 0.077(2) 0.075(2) 0.062(2) 0.0064(19) 0.0006(16) -0.0081(18)

loop_
_atom_type_symbol
_atom_type_description
_atom_type_scat_dispersion_real
_atom_type_scat_dispersion_imag
_atom_type_scat_source
C C 0.0033 0.0016 'International Tables Vol C Tables 4.2.6.8 and 6.1.1.4'
H H 0.0000 0.0000 'International Tables Vol C Tables 4.2.6.8 and 6.1.1.4'
N N 0.0061 0.0033 'International Tables Vol C Tables 4.2.6.8 and 6.1.1.4'
O O 0.0106 0.0060 'International Tables Vol C Tables 4.2.6.8 and 6.1.1.4'

loop_
_geom_angle_atom_site_label_1
_geom_angle_atom_site_label_2
_geom_angle_atom_site_label_3
_geom_angle_site_symmetry_1
_geom_angle_site_symmetry_3
_geom_angle
_geom_angle_publ_flag
C12 N C5 . . 108.0(3) ?
C12 N C4 . . 126.1(3) ?
C5 N C4 . . 125.7(3) ?
C2 C1 H1A . . 109.5 ?
C2 C1 H1B . . 109.5 ?
H1A C1 H1B . . 109.5 ?
C2 C1 H1C . . 109.5 ?
H1A C1 H1C . . 109.5 ?
H1B C1 H1C . . 109.5 ?
C1 C2 C3 . . 114.6(4) ?
C1 C2 H2A . . 108.6 ?
C3 C2 H2A . . 108.6 ?
C1 C2 H2B . . 108.6 ?
C3 C2 H2B . . 108.6 ?
H2A C2 H2B . . 107.6 ?
C4 C3 C2 . . 108.3(3) ?
C4 C3 H3A . . 110.0 ?
C2 C3 H3A . . 110.0 ?
C4 C3 H3B . . 110.0 ?
C2 C3 H3B . . 110.0 ?
H3A C3 H3B . . 108.4 ?
N C4 C3 . . 112.5(3) ?
N C4 H4A . . 109.1 ?
C3 C4 H4A . . 109.1 ?
N C4 H4B . . 109.1 ?
C3 C4 H4B . . 109.1 ?
H4A C4 H4B . . 107.8 ?
N C5 C6 . . 129.1(3) ?
N C5 C10 . . 108.4(3) ?
C6 C5 C10 . . 122.5(3) ?
C7 C6 C5 . . 117.5(3) ?
C7 C6 H6A . . 121.2 ?
C5 C6 H6A . . 121.2 ?
C6 C7 C8 . . 121.4(4) ?
C6 C7 H7A . . 119.3 ?
C8 C7 H7A . . 119.3 ?
C9 C8 C7 . . 121.4(4) ?
C9 C8 H8A . . 119.3 ?
C7 C8 H8A . . 119.3 ?
C8 C9 C10 . . 118.6(3) ?
C8 C9 H9A . . 120.7 ?
C10 C9 H9A . . 120.7 ?
C9 C10 C5 . . 118.6(3) ?
C9 C10 C11 . . 135.2(3) ?
C5 C10 C11 . . 106.2(3) ?
C12 C11 C10 . . 105.9(3) ?
C12 C11 C13 . . 126.2(3) ?
C10 C11 C13 . . 127.8(3) ?
N C12 C11 . . 111.6(3) ?
N C12 H12A . . 124.2 ?
C11 C12 H12A . . 124.2 ?
O C13 C11 . . 121.4(3) ?
O C13 C14 . . 119.5(3) ?
C11 C13 C14 . . 119.1(3) ?
C15 C14 C19 . . 119.5(3) ?
C15 C14 C13 . . 119.8(3) ?
C19 C14 C13 . . 120.5(3) ?
C14 C15 C16 . . 121.6(3) ?
C14 C15 H15A . . 119.2 ?
C16 C15 H15A . . 119.2 ?
C17 C16 C15 . . 119.3(3) ?
C17 C16 H16A . . 120.4 ?
C15 C16 H16A . . 120.4 ?
C16 C17 C18 . . 121.8(3) ?
C16 C17 H17A . . 119.1 ?
C18 C17 H17A . . 119.1 ?
C20 C18 C17 . . 123.0(4) ?
C20 C18 C19 . . 119.3(3) ?
C17 C18 C19 . . 117.7(3) ?
C14 C19 C18 . . 120.0(3) ?
C14 C19 C23 . . 122.9(3) ?
C18 C19 C23 . . 117.0(3) ?
C21 C20 C18 . . 120.5(4) ?
C21 C20 H20A . . 119.7 ?
C18 C20 H20A . . 119.7 ?
C20 C21 C22 . . 121.0(4) ?
C20 C21 H21A . . 119.5 ?
C22 C21 H21A . . 119.5 ?
C23 C22 C21 . . 120.4(4) ?
C23 C22 H22A . . 119.8 ?
C21 C22 H22A . . 119.8 ?
C22 C23 C19 . . 121.6(3) ?
C22 C23 H23A . . 119.2 ?
C19 C23 H23A . . 119.2 ?

loop_
_geom_bond_atom_site_label_1
_geom_bond_atom_site_label_2
_geom_bond_site_symmetry_2
_geom_bond_distance
_geom_bond_publ_flag
O C13 . 1.238(3) ?
N C12 . 1.337(3) ?
N C5 . 1.389(4) ?
N C4 . 1.452(4) ?
C1 C2 . 1.425(5) ?
C1 H1A . 0.9600 ?
C1 H1B . 0.9600 ?
C1 H1C . 0.9600 ?
C2 C3 . 1.545(5) ?
C2 H2A . 0.9700 ?
C2 H2B . 0.9700 ?
C3 C4 . 1.494(5) ?
C3 H3A . 0.9700 ?
C3 H3B . 0.9700 ?
C4 H4A . 0.9700 ?
C4 H4B . 0.9700 ?
C5 C6 . 1.391(4) ?
C5 C10 . 1.402(4) ?
C6 C7 . 1.360(4) ?
C6 H6A . 0.9300 ?
C7 C8 . 1.388(5) ?
C7 H7A . 0.9300 ?
C8 C9 . 1.381(4) ?
C8 H8A . 0.9300 ?
C9 C10 . 1.397(4) ?
C9 H9A . 0.9300 ?
C10 C11 . 1.439(4) ?
C11 C12 . 1.373(4) ?
C11 C13 . 1.440(4) ?
C12 H12A . 0.9300 ?
C13 C14 . 1.494(4) ?
C14 C15 . 1.361(4) ?
C14 C19 . 1.412(4) ?
C15 C16 . 1.402(5) ?
C15 H15A . 0.9300 ?
C16 C17 . 1.360(5) ?
C16 H16A . 0.9300 ?
C17 C18 . 1.412(5) ?
C17 H17A . 0.9300 ?
C18 C20 . 1.410(5) ?
C18 C19 . 1.418(4) ?
C19 C23 . 1.420(4) ?
C20 C21 . 1.356(5) ?
C20 H20A . 0.9300 ?
C21 C22 . 1.370(5) ?
C21 H21A . 0.9300 ?
C22 C23 . 1.355(4) ?
C22 H22A . 0.9300 ?
C23 H23A . 0.9300 ?

loop_
_geom_hbond_atom_site_label_D
_geom_hbond_atom_site_label_H
_geom_hbond_atom_site_label_A
_geom_hbond_distance_DH
_geom_hbond_distance_HA
_geom_hbond_distance_DA
_geom_hbond_angle_DHA
_geom_hbond_publ_flag
C23 H23A O 0.93 2.55 3.057(4) 115 ?

loop_
_geom_torsion_atom_site_label_1
_geom_torsion_atom_site_label_2
_geom_torsion_atom_site_label_3
_geom_torsion_atom_site_label_4
_geom_torsion_site_symmetry_1
_geom_torsion_site_symmetry_2
_geom_torsion_site_symmetry_3
_geom_torsion_site_symmetry_4
_geom_torsion
_geom_torsion_publ_flag
C1 C2 C3 C4 . . . . -166.9(4) ?
C12 N C4 C3 . . . . 98.8(4) ?
C5 N C4 C3 . . . . -76.0(4) ?
C2 C3 C4 N . . . . 179.4(3) ?
C12 N C5 C6 . . . . 177.7(3) ?
C4 N C5 C6 . . . . -6.7(5) ?
C12 N C5 C10 . . . . -0.7(3) ?
C4 N C5 C10 . . . . 174.9(3) ?
N C5 C6 C7 . . . . -179.3(3) ?
C10 C5 C6 C7 . . . . -1.1(5) ?
C5 C6 C7 C8 . . . . 0.5(5) ?
C6 C7 C8 C9 . . . . 0.1(5) ?
C7 C8 C9 C10 . . . . -0.1(5) ?
C8 C9 C10 C5 . . . . -0.6(4) ?
C8 C9 C10 C11 . . . . 178.5(3) ?
N C5 C10 C9 . . . . 179.7(2) ?
C6 C5 C10 C9 . . . . 1.2(4) ?
N C5 C10 C11 . . . . 0.4(3) ?
C6 C5 C10 C11 . . . . -178.1(3) ?
C9 C10 C11 C12 . . . . -179.1(3) ?
C5 C10 C11 C12 . . . . 0.0(3) ?
C9 C10 C11 C13 . . . . 4.4(6) ?
C5 C10 C11 C13 . . . . -176.5(3) ?
C5 N C12 C11 . . . . 0.7(4) ?
C4 N C12 C11 . . . . -174.9(3) ?
C10 C11 C12 N . . . . -0.5(4) ?
C13 C11 C12 N . . . . 176.1(3) ?
C12 C11 C13 O . . . . -164.0(3) ?
C10 C11 C13 O . . . . 11.9(5) ?
C12 C11 C13 C14 . . . . 18.0(5) ?
C10 C11 C13 C14 . . . . -166.2(3) ?
O C13 C14 C15 . . . . -120.9(3) ?
C11 C13 C14 C15 . . . . 57.2(4) ?
O C13 C14 C19 . . . . 54.4(4) ?
C11 C13 C14 C19 . . . . -127.5(3) ?
C19 C14 C15 C16 . . . . -2.8(5) ?
C13 C14 C15 C16 . . . . 172.5(3) ?
C14 C15 C16 C17 . . . . 1.3(5) ?
C15 C16 C17 C18 . . . . 1.5(5) ?
C16 C17 C18 C20 . . . . 179.0(3) ?
C16 C17 C18 C19 . . . . -2.6(5) ?
C15 C14 C19 C18 . . . . 1.5(4) ?
C13 C14 C19 C18 . . . . -173.7(3) ?
C15 C14 C19 C23 . . . . -176.7(3) ?
C13 C14 C19 C23 . . . . 8.1(4) ?
C20 C18 C19 C14 . . . . 179.5(3) ?
C17 C18 C19 C14 . . . . 1.1(4) ?
C20 C18 C19 C23 . . . . -2.2(4) ?
C17 C18 C19 C23 . . . . 179.4(3) ?
C17 C18 C20 C21 . . . . -179.1(3) ?
C19 C18 C20 C21 . . . . 2.5(5) ?
C18 C20 C21 C22 . . . . -0.9(6) ?
C20 C21 C22 C23 . . . . -1.1(6) ?
C21 C22 C23 C19 . . . . 1.3(5) ?
C14 C19 C23 C22 . . . . 178.6(3) ?
C18 C19 C23 C22 . . . . 0.3(4) ?

loop_
_cod_related_entry_id
_cod_related_entry_database
_cod_related_entry_code
1 ChemSpider 8647081
